data_4075165
loop_
_publ_author_name
'Herrmann, Wolfgang A.'
'Sch\"utz, Jan'
'Frey, Guido D.'
'Herdtweck, Eberhardt'

_publ_section_title
;
 N-Heterocyclic Carbenes:&#x00A0; Synthesis, Structures, and Electronic
 Ligand Properties&#x2020;,&#x2021;
;
_journal_issue 10
_journal_name_full Organometallics
_journal_page_first 2437
_journal_paper_doi 10.1021/om0600801
_journal_volume 25
_journal_year 2006
_chemical_formula_moiety 'C12 H19 I Ir N3'
_chemical_formula_sum 'C12 H19 I Ir N3'
_chemical_formula_weight 524.42
_chemical_name_systematic ?
_space_group_IT_number 14
_symmetry_cell_setting monoclinic
_symmetry_Int_Tables_number 14
_symmetry_space_group_name_Hall '-P 2yn'
_symmetry_space_group_name_H-M 'P 1 21/n 1'
_atom_sites_solution_hydrogens geom
_atom_sites_solution_primary direct
_atom_sites_solution_secondary difmap
_cell_angle_alpha 90
_cell_angle_beta 93.2966(10)
_cell_angle_gamma 90
_cell_formula_units_Z 4
_cell_length_a 7.3634(2)
_cell_length_b 16.0249(4)
_cell_length_c 11.7962(3)
_cell_measurement_reflns_used 2629
_cell_measurement_temperature 123(1)
_cell_measurement_theta_max 25.32
_cell_measurement_theta_min 2.15
_cell_volume 1389.62(6)
_computing_cell_refinement 'DENZO (Nonius, 2001b)'
_computing_data_collection 'Kappa-CCD Control Software (Nonius, 2001a)'
_computing_data_reduction 'DENZO (Nonius, 2001b)'
_computing_molecular_graphics 'PLATON (Spek, 2001)'
_computing_publication_material 'PLATON (Spek, 2001)'
_computing_structure_refinement 'SHELXL97 (Sheldrick, 1998)'
_computing_structure_solution 'SIR92 (Altomare, 1994)'
_diffrn_ambient_temperature 123(1)
_diffrn_detector ' CCD plate '
_diffrn_detector_area_resol_mean 18
_diffrn_measured_fraction_theta_full 0.995
_diffrn_measured_fraction_theta_max 0.995
_diffrn_measurement_device ' \k-geometry diffractometer '
_diffrn_measurement_device_type ' Nonius \k-CCD diffractometer'
_diffrn_measurement_method ' phi- and omega-rotation '
_diffrn_radiation_monochromator graphite
_diffrn_radiation_source 'NONIUS FR 591 rotating anode'
_diffrn_radiation_type 'Mo K\a'
_diffrn_radiation_wavelength 0.71073
_diffrn_reflns_av_R_equivalents 0.0671
_diffrn_reflns_av_sigmaI/netI 0.0272
_diffrn_reflns_limit_h_max 8
_diffrn_reflns_limit_h_min -8
_diffrn_reflns_limit_k_max 19
_diffrn_reflns_limit_k_min -19
_diffrn_reflns_limit_l_max 14
_diffrn_reflns_limit_l_min -14
_diffrn_reflns_number 28259
_diffrn_reflns_theta_full 25.32
_diffrn_reflns_theta_max 25.32
_diffrn_reflns_theta_min 2.15
_diffrn_standards_decay_% 0
_exptl_absorpt_coefficient_mu 11.813
_exptl_absorpt_correction_T_max 0.557
_exptl_absorpt_correction_T_min 0.120
_exptl_absorpt_correction_type multi-scan
_exptl_absorpt_process_details '(applied during the scaling procedure; Nonius, 2001b)'
_exptl_crystal_colour yellow
_exptl_crystal_density_diffrn 2.507
_exptl_crystal_density_meas ?
_exptl_crystal_density_method none
_exptl_crystal_description plate
_exptl_crystal_F_000 968
_exptl_crystal_size_max 0.81
_exptl_crystal_size_mid 0.25
_exptl_crystal_size_min 0.05
_refine_diff_density_max 1.133
_refine_diff_density_min -0.906
_refine_diff_density_rms 0.165
_refine_ls_extinction_method none
_refine_ls_goodness_of_fit_ref 1.056
_refine_ls_hydrogen_treatment constr
_refine_ls_matrix_type full
_refine_ls_number_parameters 157
_refine_ls_number_reflns 2521
_refine_ls_number_restraints 0
_refine_ls_restrained_S_all 1.056
_refine_ls_R_factor_all 0.0253
_refine_ls_R_factor_gt 0.0231
_refine_ls_shift/su_max 0.001
_refine_ls_shift/su_mean 0.000
_refine_ls_structure_factor_coef Fsqd
_refine_ls_weighting_details 'w=1/[\s^2^(Fo^2^)+(Fo^2^)+(0.0387P)^2^+2.5784P] where P=(Fo^2^+2Fc^2^)/3'
_refine_ls_weighting_scheme sigma
_refine_ls_wR_factor_gt 0.0620
_refine_ls_wR_factor_ref 0.0633
_reflns_number_gt 2353
_reflns_number_total 2521
_reflns_threshold_expression I>2\s(I)
_cod_data_source_file om0600801si20060125_123006.cif
_cod_data_source_block JSCF-4356-123
_cod_depositor_comments
;
The following automatic conversions were performed:

'_symmetry_cell_setting' value 'Monoclinic' changed to 'monoclinic'
according to /home/saulius/struct/CIF-dictionaries/cif_core.dic
dictionary named 'cif_core.dic' version 2.4.1 from 2010-06-29.

Automatic conversion script
Id: cif_fix_values 1715 2011-07-08 13:25:40Z adriana 

The following automatic conversions were performed:

'_exptl_crystal_density_meas' value 'none' was changed to '?' - the
value is perceived as not measured.

Automatic conversion script
Id: cif_fix_values 3008 2015-01-20 13:52:24Z robertas 
;
_cod_original_sg_symbol_H-M 'P 21/n'
_cod_database_code 4075165

loop_
_symmetry_equiv_pos_as_xyz
x,y,z
1/2-x,1/2+y,1/2-z
-x,-y,-z
1/2+x,1/2-y,1/2+z

loop_
_atom_site_aniso_label
_atom_site_aniso_U_11
_atom_site_aniso_U_22
_atom_site_aniso_U_33
_atom_site_aniso_U_23
_atom_site_aniso_U_13
_atom_site_aniso_U_12
Ir 0.0196(1) 0.0190(1) 0.0160(1) 0.0001(1) 0.0010(1) -0.0012(1)
I 0.0389(2) 0.0246(2) 0.0252(2) -0.0015(1) 0.0093(1) 0.0057(1)
N1 0.036(2) 0.019(2) 0.021(2) 0.0041(17) 0.0047(17) 0.0055(18)
N2 0.033(2) 0.022(2) 0.024(2) 0.0003(18) 0.0033(17) -0.0063(19)
N3 0.060(4) 0.023(3) 0.029(3) 0.001(2) 0.017(2) -0.004(2)
C1 0.028(2) 0.035(3) 0.011(2) 0.004(2) 0.0054(18) 0.004(2)
C2 0.062(4) 0.020(3) 0.030(3) 0.002(2) 0.016(3) 0.001(2)
C3 0.034(3) 0.042(4) 0.039(3) 0.002(3) -0.008(3) -0.015(2)
C4 0.034(3) 0.031(3) 0.030(3) 0.002(2) -0.007(2) 0.007(2)
C5 0.027(2) 0.017(2) 0.026(2) -0.002(2) 0.0088(19) 0.000(2)
C6 0.037(3) 0.012(2) 0.024(2) 0.0053(19) 0.005(2) -0.002(2)
C7 0.048(3) 0.027(3) 0.022(3) -0.004(2) 0.001(2) -0.015(2)
C8 0.034(3) 0.034(3) 0.032(3) -0.001(2) 0.001(2) -0.011(2)
C9 0.024(2) 0.024(3) 0.023(2) 0.0002(19) 0.0075(19) -0.0110(19)
C10 0.030(2) 0.022(3) 0.018(2) 0.0024(19) 0.0059(18) -0.002(2)
C11 0.036(3) 0.026(3) 0.028(3) 0.009(2) 0.003(2) 0.006(2)
C12 0.034(3) 0.037(3) 0.032(3) 0.005(2) 0.008(2) 0.006(2)
N3A 0.062(4) 0.020(3) 0.030(3) 0.002(2) 0.016(3) 0.001(2)
C2A 0.060(4) 0.023(3) 0.029(3) 0.001(2) 0.017(2) -0.004(2)

loop_
_atom_site_label
_atom_site_type_symbol
_atom_site_thermal_displace_type
_atom_site_fract_x
_atom_site_fract_y
_atom_site_fract_z
_atom_site_occupancy
_atom_site_U_iso_or_equiv
_atom_site_calc_flag
_atom_site_refinement_flags
Ir Ir Uani 0.66312(2) 0.31524(1) 0.27185(1) 1.000 0.0182(1) . .
I I Uani 0.80279(4) 0.21858(2) 0.11643(3) 1.000 0.0293(1) . .
N1 N Uani 0.6852(6) 0.1676(3) 0.4329(3) 1.000 0.0252(12) . .
N2 N Uani 0.4351(6) 0.1635(3) 0.3364(3) 1.000 0.0263(12) . .
N3 N Uani 0.4414(7) 0.0945(3) 0.4050(4) 0.58(5) 0.0368(19) . .
C1 C Uani 0.5870(7) 0.2105(3) 0.3520(4) 1.000 0.0245(14) . .
C2 C Uani 0.5984(8) 0.0968(3) 0.4646(4) 0.58(5) 0.0368(19) . .
C3 C Uani 0.2823(8) 0.1811(4) 0.2566(5) 1.000 0.0387(19) . .
C4 C Uani 0.8662(8) 0.1902(3) 0.4805(5) 1.000 0.0320(17) . .
C5 C Uani 0.4614(6) 0.3879(3) 0.3461(4) 1.000 0.0231(12) . .
C6 C Uani 0.6226(7) 0.3913(3) 0.4155(4) 1.000 0.0242(14) . .
C7 C Uani 0.7453(8) 0.4677(4) 0.4252(4) 1.000 0.0324(17) . .
C8 C Uani 0.8965(7) 0.4642(4) 0.3419(4) 1.000 0.0334(17) . .
C9 C Uani 0.8429(6) 0.4187(3) 0.2333(4) 1.000 0.0234(14) . .
C10 C Uani 0.6816(6) 0.4300(3) 0.1684(4) 1.000 0.0232(14) . .
C11 C Uani 0.5382(7) 0.4921(3) 0.1938(4) 1.000 0.0300(17) . .
C12 C Uani 0.3910(7) 0.4564(4) 0.2678(4) 1.000 0.0341(17) . .
N3A N Uani 0.5984(8) 0.0968(3) 0.4646(4) 0.42(5) 0.0368(19) . .
C2A C Uani 0.4414(7) 0.0945(3) 0.4050(4) 0.42(5) 0.0368(19) . .
H21 H Uiso 0.64260 0.05700 0.51910 0.58(5) 0.0440 calc R
H33 H Uiso 0.24370 0.23910 0.26550 1.000 0.0580 calc R
H31 H Uiso 0.18110 0.14370 0.27150 1.000 0.0580 calc R
H32 H Uiso 0.31900 0.17230 0.17890 1.000 0.0580 calc R
H43 H Uiso 0.95840 0.15920 0.44120 1.000 0.0480 calc R
H51 H Uiso 0.39140 0.33810 0.34840 1.000 0.0280 . R
H61 H Uiso 0.65620 0.34340 0.45940 1.000 0.0290 . R
H71 H Uiso 0.80030 0.47160 0.50360 1.000 0.0390 calc R
H72 H Uiso 0.67130 0.51850 0.41010 1.000 0.0390 calc R
H81 H Uiso 0.93250 0.52190 0.32320 1.000 0.0400 calc R
H82 H Uiso 1.00390 0.43630 0.37930 1.000 0.0400 calc R
H91 H Uiso 0.92670 0.37920 0.20670 1.000 0.0280 . R
H101 H Uiso 0.66020 0.39550 0.10350 1.000 0.0280 . R
H111 H Uiso 0.47950 0.51240 0.12140 1.000 0.0360 calc R
H112 H Uiso 0.59650 0.54050 0.23330 1.000 0.0360 calc R
H121 H Uiso 0.34220 0.50200 0.31380 1.000 0.0410 calc R
H122 H Uiso 0.28970 0.43430 0.21780 1.000 0.0410 calc R
H41 H Uiso 0.87590 0.17640 0.56160 1.000 0.0480 calc R
H42 H Uiso 0.88540 0.25020 0.47080 1.000 0.0480 calc R
H21A H Uiso 0.35010 0.05290 0.40900 0.42(5) 0.0440 calc R

loop_
_atom_type_symbol
_atom_type_description
_atom_type_scat_dispersion_real
_atom_type_scat_dispersion_imag
_atom_type_scat_source
N N 0.0061 0.0033 'International Tables Vol C Tables 4.2.6.8 and 6.1.1.4'
Ir Ir -1.4442 7.9887 'International Tables Vol C Tables 4.2.6.8 and 6.1.1.4'
I I -0.4742 1.8119 'International Tables Vol C Tables 4.2.6.8 and 6.1.1.4'
H H 0.0000 0.0000 'International Tables Vol C Tables 4.2.6.8 and 6.1.1.4'
C C 0.0033 0.0016 'International Tables Vol C Tables 4.2.6.8 and 6.1.1.4'

loop_
_geom_angle_atom_site_label_1
_geom_angle_atom_site_label_2
_geom_angle_atom_site_label_3
_geom_angle
_geom_angle_publ_flag
I Ir C1 88.13(14) yes
I Ir C5 156.44(13) yes
I Ir C6 164.84(14) yes
I Ir C9 92.04(12) yes
I Ir C10 93.76(12) yes
C1 Ir C5 92.48(19) yes
C1 Ir C6 92.75(19) yes
C1 Ir C9 156.16(19) yes
C1 Ir C10 166.98(18) yes
C5 Ir C6 38.68(19) yes
C5 Ir C9 96.70(18) yes
C5 Ir C10 80.68(17) yes
C6 Ir C9 81.09(18) yes
C6 Ir C10 88.80(18) yes
C9 Ir C10 36.74(17) yes
C1 N1 C2 112.1(4) yes
C1 N1 C4 125.7(4) yes
N3A N1 C1 112.1(4) yes
C2 N1 C4 122.1(4) yes
N3A N1 C4 122.1(4) yes
N3 N2 C1 111.7(4) yes
N3 N2 C3 122.6(5) yes
C1 N2 C3 125.7(5) yes
C1 N2 C2A 111.7(4) yes
C2A N2 C3 122.6(5) yes
N2 N3 C2 106.9(4) yes
N1 N3A C2A 106.7(4) yes
Ir C1 N1 127.0(4) yes
Ir C1 N2 130.4(4) yes
N1 C1 N2 102.6(4) yes
N1 C2 N3 106.7(4) yes
N2 C2A N3A 106.9(4) yes
Ir C5 C6 70.9(3) yes
C6 C5 C12 125.4(4) no
Ir C5 C12 111.8(3) yes
Ir C6 C7 114.3(3) yes
C5 C6 C7 123.6(4) no
Ir C6 C5 70.4(3) yes
C6 C7 C8 111.9(5) no
C7 C8 C9 113.6(4) no
Ir C9 C8 108.8(3) yes
C8 C9 C10 125.5(4) no
Ir C9 C10 72.8(3) yes
Ir C10 C11 112.1(3) yes
Ir C10 C9 70.5(3) yes
C9 C10 C11 124.7(4) no
C10 C11 C12 113.3(4) no
C5 C12 C11 112.9(4) no
N1 C2 H21 126.59 no
N3 C2 H21 126.73 no
N3A C2A H21A 126.47 no
N2 C2A H21A 126.58 no
N2 C3 H32 109.45 no
N2 C3 H33 109.49 no
H31 C3 H33 109.44 no
H32 C3 H33 109.51 no
H31 C3 H32 109.45 no
N2 C3 H31 109.49 no
N1 C4 H43 109.52 no
H41 C4 H42 109.42 no
H41 C4 H43 109.51 no
H42 C4 H43 109.51 no
N1 C4 H41 109.42 no
N1 C4 H42 109.44 no
Ir C5 H51 86.82 no
C12 C5 H51 117.43 no
C6 C5 H51 117.22 no
C7 C6 H61 118.28 no
C5 C6 H61 118.11 no
Ir C6 H61 85.82 no
C6 C7 H71 109.28 no
C8 C7 H72 109.17 no
C6 C7 H72 109.25 no
C8 C7 H71 109.21 no
H71 C7 H72 107.91 no
C7 C8 H82 108.84 no
C9 C8 H81 108.83 no
H81 C8 H82 107.69 no
C9 C8 H82 108.90 no
C7 C8 H81 108.86 no
Ir C9 H91 88.62 no
C10 C9 H91 117.16 no
C8 C9 H91 117.39 no
C9 C10 H101 117.76 no
C11 C10 H101 117.57 no
Ir C10 H101 87.03 no
C12 C11 H111 108.93 no
C10 C11 H111 108.94 no
C10 C11 H112 108.90 no
H111 C11 H112 107.74 no
C12 C11 H112 108.93 no
C5 C12 H122 109.00 no
C5 C12 H121 108.94 no
H121 C12 H122 107.82 no
C11 C12 H121 109.02 no
C11 C12 H122 109.03 no

loop_
_geom_bond_atom_site_label_1
_geom_bond_atom_site_label_2
_geom_bond_distance
_geom_bond_publ_flag
Ir I 2.6524(4) yes
Ir C1 2.021(5) yes
Ir C5 2.116(5) yes
Ir C6 2.122(5) yes
Ir C9 2.186(5) yes
Ir C10 2.216(5) yes
N1 C1 1.352(6) yes
N1 C2 1.365(7) yes
N1 C4 1.462(7) yes
N1 N3A 1.365(7) yes
N2 N3 1.369(6) yes
N2 C1 1.352(7) yes
N2 C3 1.453(7) yes
N2 C2A 1.369(6) yes
N3 C2 1.319(8) yes
N3A C2A 1.319(8) yes
C5 C6 1.404(7) no
C5 C12 1.507(7) no
C6 C7 1.522(8) no
C7 C8 1.528(7) no
C8 C9 1.507(7) no
C9 C10 1.387(6) no
C10 C11 1.494(7) no
C11 C12 1.540(7) no
C2 H21 0.9497 no
C2A H21A 0.9499 no
C3 H32 0.9806 no
C3 H33 0.9793 no
C3 H31 0.9800 no
C4 H42 0.9795 no
C4 H43 0.9792 no
C4 H41 0.9805 no
C5 H51 0.9513 no
C6 H61 0.9507 no
C7 H72 0.9900 no
C7 H71 0.9900 no
C8 H81 0.9903 no
C8 H82 0.9899 no
C9 H91 0.9498 no
C10 H101 0.9501 no
C11 H111 0.9897 no
C11 H112 0.9899 no
C12 H121 0.9899 no
C12 H122 0.9895 no
